data_2103567
loop_
_publ_author_name
'In, Yasuko'
'Fujii, Mayumi'
'Sasada, Yasuhiro'
'Ishida, Toshimasa'

_publ_section_title
;
 Structural studies on C-amidated amino acids and peptides: structures
 of hydrochloride salts of C-amidated Ile, Val, Thr, Ser, Met, Trp, Gln
 and Arg, and comparison with their C-unamidated counterparts
;
_journal_issue 1
_journal_name_full 'Acta Crystallographica Section B'
_journal_page_first 72
_journal_page_last 81
_journal_paper_doi 10.1107/S0108768100013975
_journal_volume 57
_journal_year 2001
_chemical_formula_sum 'C11 H14 Cl N3 O'
_chemical_formula_weight 239.70
_chemical_name_systematic
;
 ?
;
_space_group_IT_number 4
_symmetry_cell_setting monoclinic
_symmetry_space_group_name_Hall 'P 2yb'
_symmetry_space_group_name_H-M 'P 1 21 1'
_audit_creation_method SHELXL-97
_cell_angle_alpha 90.00
_cell_angle_beta 100.047(10)
_cell_angle_gamma 90.00
_cell_formula_units_Z 2
_cell_length_a 7.6394(11)
_cell_length_b 5.2786(13)
_cell_length_c 14.5967(14)
_cell_measurement_reflns_used 25
_cell_measurement_temperature 293(2)
_cell_measurement_theta_max 65.03
_cell_measurement_theta_min .3
_cell_volume 579.59(18)
_computing_cell_refinement 'MSC/AFC (Molecular Structure Corp. 1991)'
_computing_data_collection 'MSC/AFC (Molecular Structure Corp. 1991)'
_computing_data_reduction 'MSC/AFC (Molecular Structure Corp. 1991)'
_computing_structure_refinement 'SHELXL-97 (Sheldrick, 1997)'
_computing_structure_solution 'SHELXS-97 (Sheldrick, 1990)'
_diffrn_ambient_temperature 293(2)
_diffrn_measured_fraction_theta_full 1.000
_diffrn_measured_fraction_theta_max 1.000
_diffrn_measurement_device_type 'Rigaku AFC5R'
_diffrn_measurement_method \w-2\q
_diffrn_radiation_monochromator graphite
_diffrn_radiation_source 'fine-focus sealed tube'
_diffrn_radiation_type CuK\a
_diffrn_radiation_wavelength 1.54180
_diffrn_reflns_av_R_equivalents .0382
_diffrn_reflns_av_sigmaI/netI .0179
_diffrn_reflns_limit_h_max 8
_diffrn_reflns_limit_h_min 0
_diffrn_reflns_limit_k_max 0
_diffrn_reflns_limit_k_min -6
_diffrn_reflns_limit_l_max 16
_diffrn_reflns_limit_l_min -17
_diffrn_reflns_number 1188
_diffrn_reflns_theta_full 65.03
_diffrn_reflns_theta_max 65.03
_diffrn_reflns_theta_min 3.07
_exptl_absorpt_coefficient_mu 2.782
_exptl_absorpt_correction_T_max .573
_exptl_absorpt_correction_T_min .329
_exptl_absorpt_correction_type \y-scan
_exptl_absorpt_process_details 'North, et al., 1990'
_exptl_crystal_colour colourless
_exptl_crystal_density_diffrn 1.374
_exptl_crystal_density_meas 1.362(5)
_exptl_crystal_density_method 'not measured'
_exptl_crystal_description needle
_exptl_crystal_F_000 252
_exptl_crystal_size_max .5
_exptl_crystal_size_mid .2
_exptl_crystal_size_min .2
_refine_diff_density_max .305
_refine_diff_density_min -.190
_refine_ls_abs_structure_details 'Flack H D (1983), Acta Cryst. A39, 876-881'
_refine_ls_abs_structure_Flack .008(17)
_refine_ls_extinction_coef .040(4)
_refine_ls_extinction_method SHELXL
_refine_ls_goodness_of_fit_ref .913
_refine_ls_hydrogen_treatment mixed
_refine_ls_matrix_type full
_refine_ls_number_parameters 145
_refine_ls_number_reflns 1100
_refine_ls_number_restraints 0
_refine_ls_restrained_S_all .913
_refine_ls_R_factor_all .0307
_refine_ls_R_factor_gt .0300
_refine_ls_shift/su_max .002
_refine_ls_shift/su_mean .001
_refine_ls_structure_factor_coef Fsqd
_refine_ls_weighting_details 'w=1/[\s^2^(Fo^2^)+(0.1000P)^2^+0.0000P] where P=(Fo^2^+2Fc^2^)/3'
_refine_ls_weighting_scheme calc
_refine_ls_wR_factor_ref .0945
_reflns_number_gt 1075
_reflns_number_total 1100
_reflns_threshold_expression >2sigma(I)
_cod_data_source_file oa0030.cif
_cod_data_source_block trpNH2
_cod_depositor_comments
;
The following automatic conversions were performed:

'_refine_ls_weighting_scheme' value 'calc
w=1/[\s^2^(Fo^2^)+(0.1000P)^2^+0.0000P] where P=(Fo^2^+2Fc^2^)/3' was
changed to 'calc'. New tag '_refine_ls_weighting_details' was
created. The value of the new tag was set to
'w=1/[\s^2^(Fo^2^)+(0.1000P)^2^+0.0000P] where P=(Fo^2^+2Fc^2^)/3'.

Automatic conversion script
Id: cif_fix_values 3143 2015-03-26 13:38:13Z robertas 
;
_cod_original_cell_volume 579.59(17)
_cod_original_sg_symbol_Hall 'P 2y1'
_cod_original_sg_symbol_H-M 'P 21'
_cod_database_code 2103567
_cod_database_fobs_code 2103567

loop_
_symmetry_equiv_pos_as_xyz
'x, y, z'
'-x, y+1/2, -z'

loop_
_atom_site_label
_atom_site_fract_x
_atom_site_fract_y
_atom_site_fract_z
_atom_site_U_iso_or_equiv
_atom_site_adp_type
_atom_site_calc_flag
_atom_site_refinement_flags
_atom_site_occupancy
_atom_site_type_symbol
Cl1 -.38566(7) .7501 .61629(3) .0430(3) Uani d . 1 Cl
N1 .3602(2) .2296(5) .59678(12) .0360(5) Uani d . 1 N
H1A .3364 .2508 .5349 .043 Uiso d R 1 H
H1B .4488 .1030 .6168 .043 Uiso d R 1 H
H1C .4055 .3954 .6202 .043 Uiso d R 1 H
C1 .1952(3) .1336(5) .62503(15) .0301(5) Uani d . 1 C
H1 .1500 -.0086 .5845 .036 Uiso calc R 1 H
C1' .0596(3) .3436(5) .61116(16) .0343(6) Uani d . 1 C
N2 -.1034(3) .2816(6) .62450(16) .0501(6) Uani d . 1 N
H2NA -.1884 .4113 .6219 .060 Uiso d R 1 H
H2NB -.1531 .1151 .6191 .060 Uiso d R 1 H
O1' .1002(3) .5591(4) .59308(16) .0518(5) Uani d . 1 O
C2 .2354(3) .0391(5) .72622(15) .0340(5) Uani d . 1 C
H2A .1258 -.0210 .7436 .041 Uiso calc R 1 H
H2B .3161 -.1039 .7296 .041 Uiso calc R 1 H
C3 .3162(3) .2355(6) .79574(13) .0326(5) Uani d . 1 C
C4 .2326(3) .4304(6) .83237(16) .0388(6) Uani d . 1 C
H4 .1114 .4643 .8183 .047 Uiso calc R 1 H
C5 .5008(3) .2535(5) .83688(13) .0312(5) Uani d . 1 C
N6 .3539(3) .5688(5) .89292(13) .0421(6) Uani d . 1 N
H6 .3179 .7298 .9217 .051 Uiso d R 1 H
C7 .5179(3) .4649(5) .89691(14) .0359(5) Uani d . 1 C
C8 .6511(3) .1112(5) .82866(15) .0377(6) Uani d . 1 C
H8 .6420 -.0301 .7901 .045 Uiso calc R 1 H
C9 .6831(3) .5369(6) .94831(15) .0435(6) Uani d . 1 C
H9 .6936 .6756 .9882 .052 Uiso calc R 1 H
C10 .8127(3) .1832(7) .87855(16) .0447(7) Uani d . 1 C
H10 .9137 .0899 .8732 .054 Uiso calc R 1 H
C11 .8283(3) .3947(7) .93743(17) .0476(7) Uani d . 1 C
H11 .9398 .4397 .9699 .057 Uiso calc R 1 H

loop_
_atom_site_aniso_label
_atom_site_aniso_U_11
_atom_site_aniso_U_22
_atom_site_aniso_U_33
_atom_site_aniso_U_12
_atom_site_aniso_U_13
_atom_site_aniso_U_23
Cl1 .0474(4) .0413(4) .0417(4) .0092(3) .0119(2) -.0044(3)
N1 .0400(9) .0348(12) .0351(9) .0046(10) .0118(7) .0025(10)
C1 .0330(12) .0266(11) .0301(10) .0006(9) .0038(7) -.0010(9)
C1' .0388(13) .0300(12) .0326(11) -.0012(11) .0021(8) -.0013(10)
N2 .0321(10) .0441(14) .0740(15) .0017(11) .0086(9) .0046(13)
O1' .0494(10) .0293(10) .0774(13) .0031(9) .0128(9) .0112(10)
C2 .0375(10) .0299(11) .0343(10) -.0021(10) .0055(8) .0041(10)
C3 .0382(10) .0331(12) .0271(10) -.0012(11) .0077(8) .0045(11)
C4 .0440(11) .0392(14) .0340(11) .0060(11) .0094(9) .0021(11)
C5 .0400(10) .0301(11) .0238(9) -.0013(12) .0065(7) .0046(10)
N6 .0590(12) .0351(12) .0337(10) .0039(11) .0123(9) -.0046(9)
C7 .0495(12) .0327(13) .0265(10) -.0018(11) .0092(8) .0005(10)
C8 .0428(12) .0390(13) .0313(11) .0003(11) .0067(8) -.0021(10)
C9 .0614(15) .0406(14) .0276(10) -.0154(14) .0056(10) -.0022(11)
C10 .0389(12) .0563(19) .0381(12) -.0010(13) .0049(9) .0011(13)
C11 .0452(12) .0589(18) .0361(11) -.0143(14) .0002(10) .0010(13)

loop_
_atom_type_symbol
_atom_type_description
_atom_type_scat_dispersion_real
_atom_type_scat_dispersion_imag
_atom_type_scat_source
C C .0181 .0091 'International Tables Vol C Tables 4.2.6.8 and 6.1.1.4'
H H .0000 .0000 'International Tables Vol C Tables 4.2.6.8 and 6.1.1.4'
O O .0492 .0322 'International Tables Vol C Tables 4.2.6.8 and 6.1.1.4'
N N .0311 .0180 'International Tables Vol C Tables 4.2.6.8 and 6.1.1.4'
Cl Cl .3639 .7018 'International Tables Vol C Tables 4.2.6.8 and 6.1.1.4'

loop_
_geom_angle_atom_site_label_1
_geom_angle_atom_site_label_2
_geom_angle_atom_site_label_3
_geom_angle
C1' C1 N1 108.0(2)
C1' C1 C2 112.66(19)
N1 C1 C2 109.91(17)
O1' C1' N2 122.6(3)
O1' C1' C1 121.4(2)
N2 C1' C1 115.9(2)
C3 C2 C1 114.4(2)
C4 C3 C5 106.1(2)
C4 C3 C2 128.1(2)
C5 C3 C2 125.7(2)
C3 C4 N6 110.1(2)
C8 C5 C7 119.4(2)
C8 C5 C3 133.7(2)
C7 C5 C3 106.9(2)
C7 N6 C4 109.0(2)
N6 C7 C5 107.93(19)
N6 C7 C9 130.5(3)
C5 C7 C9 121.6(2)
C10 C8 C5 118.9(2)
C11 C9 C7 117.4(3)
C8 C10 C11 121.2(2)
C9 C11 C10 121.5(2)

loop_
_geom_bond_atom_site_label_1
_geom_bond_atom_site_label_2
_geom_bond_distance
N1 C1 1.483(3)
C1 C1' 1.507(3)
C1 C2 1.538(3)
C1' O1' 1.220(4)
C1' N2 1.334(3)
C2 C3 1.506(3)
C3 C4 1.368(4)
C3 C5 1.436(3)
C4 N6 1.374(3)
C5 C8 1.395(4)
C5 C7 1.410(4)
N6 C7 1.360(3)
C7 C9 1.403(3)
C8 C10 1.373(3)
C9 C11 1.371(4)
C10 C11 1.401(4)

loop_
_cod_related_entry_id
_cod_related_entry_database
_cod_related_entry_code
1 ChemSpider 4954621
